data_1552668
loop_
_publ_author_name
'Tang, Dan'
'Xu, Yuan-Zhen'
'Wang, Wei-Wei'
'Yang, Zhi'
'Liu, Bo'
'Stadler, Marc'
'Liu, Ling-Li'
'Gao, Jin-Ming'

_publ_section_title
;
 Cyathane Diterpenes from Cultures of the Bird's Nest Fungus Cyathus
 hookeri and Their Neurotrophic and Anti-neuroinflammatory Activities.
;
_journal_issue 6
_journal_name_full 'Journal of natural products'
_journal_page_first 1599
_journal_paper_doi 10.1021/acs.jnatprod.9b00091
_journal_volume 82
_journal_year 2019
_chemical_absolute_configuration unk
_chemical_formula_moiety '0.09(C24 H38 O5)'
_chemical_formula_sum 'C H N O'
_chemical_formula_weight 43.03
_space_group_crystal_system monoclinic
_space_group_IT_number 4
_space_group_name_Hall 'P 2yb'
_space_group_name_H-M_alt 'P 1 21 1'
_atom_sites_solution_hydrogens geom
_atom_sites_solution_primary direct
_atom_sites_solution_secondary difmap
_audit_creation_date 2018-10-10
_audit_creation_method
;
Olex2 1.2
(compiled 2016.09.09 svn.r3337 for OlexSys, GUI svn.r5227)
;
_cell_angle_alpha 90.00
_cell_angle_beta 95.198(10)
_cell_angle_gamma 90.00
_cell_formula_units_Z 23
_cell_length_a 9.684(3)
_cell_length_b 7.892(2)
_cell_length_c 15.352(4)
_cell_measurement_reflns_used 2388
_cell_measurement_temperature 296(2)
_cell_measurement_theta_max 68.05
_cell_measurement_theta_min 37.06
_cell_volume 1168.5(6)
_computing_cell_refinement 'SAINT v8.37A (Bruker, 2015)'
_computing_data_reduction 'SAINT v8.37A (Bruker, 2015)'
_computing_molecular_graphics 'Olex2 (Dolomanov et al., 2009)'
_computing_publication_material 'Olex2 (Dolomanov et al., 2009)'
_computing_structure_refinement 'XL (Sheldrick, 2008)'
_computing_structure_solution 'SHELXS-97 (Sheldrick, 1990)'
_diffrn_ambient_temperature 296.15
_diffrn_measured_fraction_theta_full 0.937
_diffrn_measured_fraction_theta_max 0.937
_diffrn_measurement_device_type 'Bruker APEX-II CCD'
_diffrn_measurement_method '\f and \w scans'
_diffrn_radiation_monochromator graphite
_diffrn_radiation_type CuK\a
_diffrn_radiation_wavelength 1.54178
_diffrn_reflns_av_R_equivalents 0.0636
_diffrn_reflns_av_unetI/netI 0.0854
_diffrn_reflns_limit_h_max 11
_diffrn_reflns_limit_h_min -11
_diffrn_reflns_limit_k_max 9
_diffrn_reflns_limit_k_min -8
_diffrn_reflns_limit_l_max 18
_diffrn_reflns_limit_l_min -18
_diffrn_reflns_number 5587
_diffrn_reflns_theta_full 68.44
_diffrn_reflns_theta_max 68.44
_diffrn_reflns_theta_min 2.89
_diffrn_source 'fine-focus sealed tube'
_diffrn_standards_number 0
_exptl_absorpt_coefficient_mu 1.117
_exptl_absorpt_correction_T_max 0.7530
_exptl_absorpt_correction_T_min 0.3757
_exptl_absorpt_correction_type multi-scan
_exptl_absorpt_process_details
;
SADABS-2016/2 (Bruker,2016/2) was used for absorption correction.
wR2(int) was 0.1658 before and 0.0962 after correction.
The Ratio of minimum to maximum transmission is 0.4989.
The \l/2 correction factor is Not present.
;
_exptl_crystal_colour 'clear light colourless'
_exptl_crystal_colour_lustre clear
_exptl_crystal_colour_modifier light
_exptl_crystal_colour_primary colourless
_exptl_crystal_density_diffrn 1.406
_exptl_crystal_density_method 'not measured'
_exptl_crystal_description block
_exptl_crystal_F_000 506
_refine_diff_density_max 0.857
_refine_diff_density_min -0.842
_refine_diff_density_rms 0.179
_refine_ls_abs_structure_details 'Flack H D (1983), Acta Cryst. A39, 876-881'
_refine_ls_abs_structure_Flack -0.6(6)
_refine_ls_extinction_method none
_refine_ls_goodness_of_fit_ref 1.794
_refine_ls_hydrogen_treatment constr
_refine_ls_matrix_type full
_refine_ls_number_parameters 270
_refine_ls_number_reflns 3202
_refine_ls_number_restraints 1
_refine_ls_restrained_S_all 1.794
_refine_ls_R_factor_all 0.1753
_refine_ls_R_factor_gt 0.1707
_refine_ls_shift/su_max 0.000
_refine_ls_shift/su_mean 0.000
_refine_ls_structure_factor_coef Fsqd
_refine_ls_weighting_details 'calc w=1/[\s^2^(Fo^2^)+(0.2000P)^2^+0.0000P] where P=(Fo^2^+2Fc^2^)/3'
_refine_ls_weighting_scheme calc
_refine_ls_wR_factor_gt 0.3812
_refine_ls_wR_factor_ref 0.3915
_reflns_number_gt 2941
_reflns_number_total 3202
_reflns_threshold_expression >2sigma(I)
_cod_data_source_file np9b00091_si_002.cif
_cod_data_source_block cu_20180918lll_cya11_0m_a
_cod_database_code 1552668
_olex2_refinement_description
;
1. Fixed Uiso
 At 1.2 times of:
  All C(H) groups, All C(H,H) groups
 At 1.5 times of:
  All C(H,H,H) groups, All O(H) groups
2.a Ternary CH refined with riding coordinates:
 C10(H10), C7(H7), C8(H8), C6(H6), C22(H22), C3(H3A), C2(H2), C5(H5)
2.b Secondary CH2 refined with riding coordinates:
 C9(H9A,H9B), C14(H14A,H14B), C19(H19A,H19B), C13(H13A,H13B), C21(H21A,H21B)
2.c Idealised Me refined as rotating group:
 C00K(H00A,H00B,H00C), C20(H20A,H20B,H20C), C23(H23A,H23B,H23C), C4(H4A,H4B,
 H4C), C1(H1A,H1B,H1C), C24(H24A,H24B,H24C)
2.d Idealised tetrahedral OH refined as rotating group:
 O3(H3), O4(H4)
;
_olex2_submission_special_instructions 'No special instructions were received'

loop_
_space_group_symop_id
_space_group_symop_operation_xyz
1 'x, y, z'
2 '-x, y+1/2, -z'

loop_
_atom_site_label
_atom_site_type_symbol
_atom_site_fract_x
_atom_site_fract_y
_atom_site_fract_z
_atom_site_U_iso_or_equiv
_atom_site_adp_type
_atom_site_occupancy
_atom_site_calc_flag
_atom_site_refinement_flags_posn
O5 O -0.5306(4) -0.1696(5) -0.3695(3) 0.0380(9) Uani 1 d .
O3 O -0.4773(5) -0.3930(6) -0.5172(3) 0.0472(11) Uani 1 d .
H3 H -0.4848 -0.4730 -0.5513 0.071 Uiso 1 calc GR
O4 O -0.3235(5) -0.3143(8) -0.3775(3) 0.0544(12) Uani 1 d .
H4 H -0.3144 -0.3000 -0.4295 0.082 Uiso 1 calc GR
O1 O -0.7744(6) -0.4204(8) -0.5900(4) 0.0633(14) Uani 1 d .
O2 O -0.8762(5) -0.2081(8) -0.5221(3) 0.0588(13) Uani 1 d .
C10 C -0.6314(6) -0.4362(7) -0.2593(3) 0.0363(12) Uani 1 d .
H10 H -0.6639 -0.5230 -0.3019 0.044 Uiso 1 calc R
C16 C -0.6474(7) -0.5123(7) -0.1700(4) 0.0427(13) Uani 1 d .
C9 C -0.7138(6) -0.2747(7) -0.2858(4) 0.0401(12) Uani 1 d .
H9A H -0.8123 -0.2985 -0.2885 0.048 Uiso 1 calc R
H9B H -0.6927 -0.1872 -0.2423 0.048 Uiso 1 calc R
C17 C -0.7333(8) -0.4810(9) -0.1095(4) 0.0498(16) Uani 1 d .
C11 C -0.4760(6) -0.4081(8) -0.2718(4) 0.0388(12) Uani 1 d .
C12 C -0.4645(6) -0.3349(8) -0.3657(4) 0.0386(12) Uani 1 d .
C7 C -0.5467(6) -0.4316(8) -0.4419(4) 0.0395(12) Uani 1 d .
H7 H -0.5485 -0.5539 -0.4309 0.047 Uiso 1 calc R
C15 C -0.5588(10) -0.6701(9) -0.1471(4) 0.0581(18) Uani 1 d .
C8 C -0.6773(6) -0.2127(7) -0.3738(4) 0.0401(13) Uani 1 d .
H8 H -0.7343 -0.1145 -0.3927 0.048 Uiso 1 calc R
C6 C -0.6920(6) -0.3534(8) -0.4438(4) 0.0435(14) Uani 1 d .
H6 H -0.7564 -0.4396 -0.4256 0.052 Uiso 1 calc R
C14 C -0.4066(9) -0.6532(10) -0.1688(4) 0.0580(18) Uani 1 d .
H14A H -0.3567 -0.5810 -0.1256 0.070 Uiso 1 calc R
H14B H -0.3631 -0.7641 -0.1656 0.070 Uiso 1 calc R
C22 C -0.8536(8) -0.3554(11) -0.1107(4) 0.0573(18) Uani 1 d .
H22 H -0.8389 -0.2616 -0.1506 0.069 Uiso 1 calc R
C19 C -0.5671(11) -0.6840(12) -0.0458(5) 0.068(2) Uani 1 d .
H19A H -0.5628 -0.8012 -0.0267 0.082 Uiso 1 calc R
H19B H -0.4928 -0.6209 -0.0139 0.082 Uiso 1 calc R
C13 C -0.3966(8) -0.5784(9) -0.2600(4) 0.0497(15) Uani 1 d .
H13A H -0.4347 -0.6585 -0.3038 0.060 Uiso 1 calc R
H13B H -0.2999 -0.5603 -0.2691 0.060 Uiso 1 calc R
C00K C -0.4081(7) -0.2759(9) -0.2055(4) 0.0481(14) Uani 1 d .
H00A H -0.4288 -0.1635 -0.2269 0.072 Uiso 1 calc GR
H00B H -0.3095 -0.2921 -0.1992 0.072 Uiso 1 calc GR
H00C H -0.4443 -0.2906 -0.1499 0.072 Uiso 1 calc GR
C3 C -0.9689(8) -0.2375(11) -0.5989(5) 0.0609(18) Uani 1 d .
H3A H -0.9820 -0.1310 -0.6314 0.073 Uiso 1 calc R
C2 C -0.8845(10) -0.3644(13) -0.6534(5) 0.068(2) Uani 1 d .
H2 H -0.8450 -0.3033 -0.7009 0.081 Uiso 1 calc R
C5 C -0.7461(6) -0.2870(8) -0.5327(4) 0.0451(13) Uani 1 d .
H5 H -0.6809 -0.2068 -0.5554 0.054 Uiso 1 calc R
C21 C -0.7076(11) -0.6063(13) -0.0336(5) 0.069(2) Uani 1 d .
H21A H -0.7059 -0.5482 0.0222 0.083 Uiso 1 calc R
H21B H -0.7792 -0.6926 -0.0363 0.083 Uiso 1 calc R
C20 C -0.6255(11) -0.8273(11) -0.1934(6) 0.067(2) Uani 1 d .
H20A H -0.7187 -0.8401 -0.1777 0.100 Uiso 1 calc GR
H20B H -0.5726 -0.9263 -0.1757 0.100 Uiso 1 calc GR
H20C H -0.6269 -0.8134 -0.2556 0.100 Uiso 1 calc GR
C23 C -0.8780(16) -0.291(3) -0.0266(9) 0.117(6) Uani 1 d .
H23A H -0.8831 -0.3840 0.0135 0.175 Uiso 1 calc GR
H23B H -0.9637 -0.2297 -0.0307 0.175 Uiso 1 calc GR
H23C H -0.8034 -0.2173 -0.0060 0.175 Uiso 1 calc GR
C4 C -1.1042(10) -0.2930(15) -0.5709(10) 0.094(4) Uani 1 d .
H4A H -1.0960 -0.4064 -0.5484 0.141 Uiso 1 calc GR
H4B H -1.1728 -0.2903 -0.6201 0.141 Uiso 1 calc GR
H4C H -1.1315 -0.2184 -0.5262 0.141 Uiso 1 calc GR
C1 C -0.9563(15) -0.521(2) -0.6886(11) 0.101(4) Uani 1 d .
H1A H -0.9259 -0.5474 -0.7449 0.152 Uiso 1 calc GR
H1B H -1.0547 -0.5029 -0.6943 0.152 Uiso 1 calc GR
H1C H -0.9343 -0.6138 -0.6493 0.152 Uiso 1 calc GR
C24 C -0.9873(14) -0.458(3) -0.145(2) 0.175(11) Uani 1 d .
H24A H -0.9978 -0.4560 -0.2073 0.262 Uiso 1 calc GR
H24B H -1.0671 -0.4068 -0.1224 0.262 Uiso 1 calc GR
H24C H -0.9785 -0.5728 -0.1245 0.262 Uiso 1 calc GR

loop_
_atom_site_aniso_label
_atom_site_aniso_U_11
_atom_site_aniso_U_22
_atom_site_aniso_U_33
_atom_site_aniso_U_23
_atom_site_aniso_U_13
_atom_site_aniso_U_12
O5 0.0375(18) 0.032(2) 0.0454(19) 0.0023(16) 0.0066(14) -0.0019(15)
O3 0.051(2) 0.050(3) 0.042(2) -0.0093(17) 0.0111(17) -0.0018(19)
O4 0.043(2) 0.066(3) 0.057(3) -0.003(2) 0.0166(18) -0.001(2)
O1 0.070(3) 0.057(3) 0.059(3) -0.011(2) -0.017(2) 0.000(2)
O2 0.046(2) 0.068(3) 0.062(3) -0.003(2) 0.002(2) 0.005(2)
C10 0.047(3) 0.027(3) 0.036(2) -0.0060(18) 0.010(2) 0.003(2)
C16 0.058(3) 0.029(3) 0.043(3) -0.001(2) 0.009(3) 0.000(2)
C9 0.045(2) 0.028(3) 0.050(3) -0.004(2) 0.013(2) 0.006(2)
C17 0.071(4) 0.044(4) 0.034(3) -0.001(2) 0.002(3) -0.007(3)
C11 0.044(3) 0.036(3) 0.037(2) -0.006(2) 0.001(2) 0.009(2)
C12 0.036(3) 0.035(3) 0.046(3) -0.005(2) 0.013(2) -0.002(2)
C7 0.045(3) 0.034(3) 0.040(3) -0.004(2) 0.007(2) 0.003(2)
C15 0.098(6) 0.029(3) 0.049(3) 0.004(2) 0.014(3) 0.010(3)
C8 0.039(3) 0.026(2) 0.056(3) 0.000(2) 0.010(2) -0.001(2)
C6 0.049(3) 0.034(3) 0.050(3) -0.005(2) 0.019(2) -0.008(2)
C14 0.083(5) 0.042(3) 0.047(3) 0.000(3) -0.003(3) 0.026(3)
C22 0.056(3) 0.073(5) 0.045(3) 0.000(3) 0.013(3) -0.004(3)
C19 0.099(6) 0.053(4) 0.052(4) 0.016(3) 0.006(4) 0.006(4)
C13 0.056(3) 0.044(3) 0.050(3) -0.004(3) 0.006(3) 0.015(3)
C00K 0.054(3) 0.044(3) 0.045(3) -0.012(2) 0.004(2) -0.003(3)
C3 0.063(4) 0.058(4) 0.058(4) 0.015(3) -0.017(3) -0.005(3)
C2 0.072(5) 0.075(6) 0.054(4) 0.001(3) -0.006(3) -0.030(4)
C5 0.043(3) 0.036(3) 0.057(3) 0.000(2) 0.010(2) 0.001(2)
C21 0.087(5) 0.073(5) 0.050(4) 0.018(3) 0.022(4) -0.011(4)
C20 0.089(6) 0.040(4) 0.069(5) 0.006(3) -0.006(4) -0.001(4)
C23 0.096(8) 0.151(16) 0.105(8) -0.020(9) 0.015(7) 0.051(10)
C4 0.054(4) 0.061(5) 0.166(11) -0.022(6) 0.011(6) 0.002(4)
C1 0.086(7) 0.094(8) 0.124(9) -0.049(7) 0.018(7) -0.023(6)
C24 0.059(6) 0.134(16) 0.33(3) 0.079(19) 0.012(11) -0.020(8)

loop_
_atom_type_symbol
_atom_type_description
_atom_type_scat_dispersion_real
_atom_type_scat_dispersion_imag
_atom_type_scat_source
C C 0.0181 0.0091 'International Tables Vol C Tables 4.2.6.8 and 6.1.1.4'
H H 0.0000 0.0000 'International Tables Vol C Tables 4.2.6.8 and 6.1.1.4'
N N 0.0311 0.0180 'International Tables Vol C Tables 4.2.6.8 and 6.1.1.4'
O O 0.0492 0.0322 'International Tables Vol C Tables 4.2.6.8 and 6.1.1.4'

loop_
_geom_angle_atom_site_label_1
_geom_angle_atom_site_label_2
_geom_angle_atom_site_label_3
_geom_angle
C12 O5 C8 102.5(4)
C7 O3 H3 109.5
C12 O4 H4 109.5
C5 O1 C2 106.7(6)
C5 O2 C3 109.2(6)
C16 C10 H10 105.9
C16 C10 C9 118.3(5)
C16 C10 C11 110.4(5)
C9 C10 H10 105.9
C9 C10 C11 109.6(5)
C11 C10 H10 105.9
C10 C16 C15 115.2(5)
C17 C16 C10 132.9(6)
C17 C16 C15 111.4(6)
C10 C9 H9A 109.6
C10 C9 H9B 109.6
H9A C9 H9B 108.1
C8 C9 C10 110.4(4)
C8 C9 H9A 109.6
C8 C9 H9B 109.6
C16 C17 C22 129.8(6)
C16 C17 C21 110.1(7)
C22 C17 C21 119.9(7)
C10 C11 C12 108.5(4)
C10 C11 C13 109.8(5)
C10 C11 C00K 111.8(4)
C13 C11 C12 110.5(4)
C13 C11 C00K 109.2(5)
C00K C11 C12 107.0(5)
O5 C12 C11 107.5(4)
O5 C12 C7 102.5(5)
O4 C12 O5 108.7(5)
O4 C12 C11 108.2(5)
O4 C12 C7 113.5(4)
C7 C12 C11 115.9(5)
O3 C7 C12 105.0(5)
O3 C7 H7 111.6
O3 C7 C6 113.5(5)
C12 C7 H7 111.6
C6 C7 C12 102.9(4)
C6 C7 H7 111.6
C16 C15 C14 113.9(6)
C16 C15 C19 101.9(6)
C16 C15 C20 110.2(7)
C14 C15 C19 110.7(7)
C20 C15 C14 109.8(6)
C20 C15 C19 110.1(7)
O5 C8 C9 110.0(5)
O5 C8 H8 110.5
O5 C8 C6 103.2(4)
C9 C8 H8 110.5
C9 C8 C6 112.1(5)
C6 C8 H8 110.5
C7 C6 C8 104.5(5)
C7 C6 H6 108.7
C8 C6 H6 108.7
C5 C6 C7 113.5(4)
C5 C6 C8 112.4(5)
C5 C6 H6 108.7
C15 C14 H14A 109.3
C15 C14 H14B 109.3
H14A C14 H14B 107.9
C13 C14 C15 111.7(6)
C13 C14 H14A 109.3
C13 C14 H14B 109.3
C17 C22 H22 110.1
C17 C22 C24 105.9(10)
C23 C22 C17 114.1(8)
C23 C22 H22 110.1
C23 C22 C24 106.4(15)
C24 C22 H22 110.1
C15 C19 H19A 111.2
C15 C19 H19B 111.2
H19A C19 H19B 109.1
C21 C19 C15 102.7(6)
C21 C19 H19A 111.2
C21 C19 H19B 111.2
C11 C13 H13A 109.3
C11 C13 H13B 109.3
C14 C13 C11 111.6(5)
C14 C13 H13A 109.3
C14 C13 H13B 109.3
H13A C13 H13B 108.0
C11 C00K H00A 109.5
C11 C00K H00B 109.5
C11 C00K H00C 109.5
H00A C00K H00B 109.5
H00A C00K H00C 109.5
H00B C00K H00C 109.5
O2 C3 H3A 108.9
O2 C3 C2 102.9(6)
O2 C3 C4 108.3(8)
C2 C3 H3A 108.9
C4 C3 H3A 108.9
C4 C3 C2 118.6(8)
O1 C2 C3 102.8(6)
O1 C2 H2 109.7
O1 C2 C1 106.3(10)
C3 C2 H2 109.7
C1 C2 C3 118.0(8)
C1 C2 H2 109.7
O1 C5 O2 106.2(5)
O1 C5 C6 110.0(5)
O1 C5 H5 111.3
O2 C5 C6 106.6(5)
O2 C5 H5 111.3
C6 C5 H5 111.3
C17 C21 H21A 110.8
C17 C21 H21B 110.8
C19 C21 C17 104.6(6)
C19 C21 H21A 110.8
C19 C21 H21B 110.8
H21A C21 H21B 108.9
C15 C20 H20A 109.5
C15 C20 H20B 109.5
C15 C20 H20C 109.5
H20A C20 H20B 109.5
H20A C20 H20C 109.5
H20B C20 H20C 109.5
C22 C23 H23A 109.5
C22 C23 H23B 109.5
C22 C23 H23C 109.5
H23A C23 H23B 109.5
H23A C23 H23C 109.5
H23B C23 H23C 109.5
C3 C4 H4A 109.5
C3 C4 H4B 109.5
C3 C4 H4C 109.5
H4A C4 H4B 109.5
H4A C4 H4C 109.5
H4B C4 H4C 109.5
C2 C1 H1A 109.5
C2 C1 H1B 109.5
C2 C1 H1C 109.5
H1A C1 H1B 109.5
H1A C1 H1C 109.5
H1B C1 H1C 109.5
C22 C24 H24A 109.5
C22 C24 H24B 109.5
C22 C24 H24C 109.5
H24A C24 H24B 109.5
H24A C24 H24C 109.5
H24B C24 H24C 109.5

loop_
_geom_bond_atom_site_label_1
_geom_bond_atom_site_label_2
_geom_bond_distance
O5 C12 1.452(7)
O5 C8 1.456(6)
O3 H3 0.8200
O3 C7 1.422(7)
O4 H4 0.8200
O4 C12 1.402(6)
O1 C2 1.446(11)
O1 C5 1.383(8)
O2 C3 1.434(8)
O2 C5 1.428(8)
C10 H10 0.9800
C10 C16 1.518(8)
C10 C9 1.539(7)
C10 C11 1.550(7)
C16 C17 1.324(10)
C16 C15 1.535(9)
C9 H9A 0.9700
C9 H9B 0.9700
C9 C8 1.508(8)
C17 C22 1.529(12)
C17 C21 1.531(10)
C11 C12 1.567(8)
C11 C13 1.551(8)
C11 C00K 1.560(8)
C12 C7 1.554(8)
C7 H7 0.9800
C7 C6 1.534(8)
C15 C14 1.546(13)
C15 C19 1.569(10)
C15 C20 1.542(11)
C8 H8 0.9800
C8 C6 1.543(8)
C6 H6 0.9800
C6 C5 1.511(9)
C14 H14A 0.9700
C14 H14B 0.9700
C14 C13 1.532(10)
C22 H22 0.9800
C22 C23 1.426(15)
C22 C24 1.57(2)
C19 H19A 0.9700
C19 H19B 0.9700
C19 C21 1.520(14)
C13 H13A 0.9700
C13 H13B 0.9700
C00K H00A 0.9600
C00K H00B 0.9600
C00K H00C 0.9600
C3 H3A 0.9800
C3 C2 1.580(14)
C3 C4 1.482(13)
C2 H2 0.9800
C2 C1 1.496(14)
C5 H5 0.9800
C21 H21A 0.9700
C21 H21B 0.9700
C20 H20A 0.9600
C20 H20B 0.9600
C20 H20C 0.9600
C23 H23A 0.9600
C23 H23B 0.9600
C23 H23C 0.9600
C4 H4A 0.9600
C4 H4B 0.9600
C4 H4C 0.9600
C1 H1A 0.9600
C1 H1B 0.9600
C1 H1C 0.9600
C24 H24A 0.9600
C24 H24B 0.9600
C24 H24C 0.9600
